data_8101167
loop_
_publ_author_name
'Wang, Xin Qiang'
'Yu, Wen Tao'
'Xu, Dong'
'Yuan, Duo Rong'
'Lu, Meng Kai'
'Tian, Yu Peng'
'Yang, Ping'
'Meng, Fan Qing'
'Guo, Shi Yi'
'Jiang, Min Hua'

_publ_section_title
;
Crystal structure of catena-bis(dimethyl sulfoxide)bis(\m~2~-
thiocyanato)-cadmium(II), C~6~H~12~CdN~2~O~2~S~4~
;
_journal_issue 1
_journal_name_full 'Zeitschrift f\"ur Kristallographie - New Crystal Structures'
_journal_page_first 91
_journal_page_last 92
_journal_volume 215
_journal_year 2000
_chemical_formula_moiety 'C6 H12 Cd N2 O2 S4'
_chemical_formula_sum 'C6 H12 Cd N2 O2 S4'
_chemical_formula_weight 384.82
_space_group_IT_number 2
_symmetry_cell_setting triclinic
_symmetry_space_group_name_Hall '-P 1'
_symmetry_space_group_name_H-M 'P -1'
_cell_angle_alpha 114.533(5)
_cell_angle_beta 100.912(11)
_cell_angle_gamma 95.448(10)
_cell_formula_units_Z 1
_cell_length_a 5.9172(15)
_cell_length_b 8.0811(12)
_cell_length_c 8.1539(12)
_cell_measurement_temperature 293(2)
_cell_volume 341.65(11)
_diffrn_ambient_temperature 293(2)
_exptl_crystal_density_diffrn 1.870
_refine_ls_R_factor_obs 0.0235
_refine_ls_wR_factor_obs 0.0624
_cod_depositor_comments
;
The following automatic conversions were performed:
'_symmetry_cell_setting' value 'Triclinic' changed to 'triclinic'
according to '/home/saulius/struct/CIF-dictionaries/cif_core.dic'
dictionary named 'cif_core.dic' version 2.4.1 from 2010-06-29.

Automatic conversion script
Id: cif_fix_enum 1527 2010-12-29 10:47:43Z saulius 
;
_cod_database_code 8101167

loop_
_symmetry_equiv_pos_as_xyz
'x, y, z'
'-x, -y, -z'

loop_
_atom_site_label
_atom_site_type_symbol
_atom_site_fract_x
_atom_site_fract_y
_atom_site_fract_z
_atom_site_U_iso_or_equiv
_atom_site_adp_type
_atom_site_occupancy
_atom_site_calc_flag
_atom_site_refinement_flags
_atom_site_disorder_assembly
_atom_site_disorder_group
Cd1 Cd 0.0000 0.0000 0.0000 0.03287(10) Uani 1 d S . .
S1 S 0.35085(11) 0.27961(9) 0.25707(9) 0.04717(16) Uani 1 d . . .
S2 S 0.14297(15) 0.28785(10) -0.19564(9) 0.05549(19) Uani 1 d . . .
O1 O -0.0047(4) 0.1114(3) -0.2199(3) 0.0567(5) Uani 1 d . . .
C1 C 0.4207(4) -0.2162(3) -0.1791(3) 0.0332(4) Uani 1 d . . .
N1 N 0.2577(4) -0.1768(3) -0.1264(4) 0.0507(5) Uani 1 d . . .
C3 C 0.0005(6) 0.3278(5) -0.3843(5) 0.0596(7) Uani 1 d . . .
H3A H -0.1430 0.3683 -0.3626 0.089 Uiso 1 calc R . .
H3B H -0.0336 0.2150 -0.4978 0.089 Uiso 1 calc R . .
H3C H 0.1012 0.4216 -0.3945 0.089 Uiso 1 calc R . .
C2 C 0.3894(6) 0.2199(8) -0.2805(7) 0.0904(15) Uani 1 d . . .
H2A H 0.4920 0.1913 -0.1937 0.136 Uiso 1 calc R . .
H2B H 0.4718 0.3192 -0.2949 0.136 Uiso 1 calc R . .
H2C H 0.3384 0.1123 -0.3988 0.136 Uiso 1 calc R . .

loop_
_atom_site_aniso_label
_atom_site_aniso_U_11
_atom_site_aniso_U_22
_atom_site_aniso_U_33
_atom_site_aniso_U_23
_atom_site_aniso_U_13
_atom_site_aniso_U_12
Cd1 0.02581(12) 0.04132(14) 0.03880(13) 0.02197(9) 0.01365(8) 0.00838(8)
S1 0.0327(3) 0.0481(3) 0.0471(3) 0.0060(3) 0.0163(2) 0.0060(2)
S2 0.0734(5) 0.0488(4) 0.0410(3) 0.0236(3) 0.0075(3) -0.0065(3)
O1 0.0613(12) 0.0629(12) 0.0531(10) 0.0380(10) 0.0105(9) -0.0055(10)
C1 0.0272(9) 0.0332(9) 0.0348(9) 0.0125(7) 0.0049(7) 0.0036(7)
N1 0.0303(9) 0.0507(12) 0.0580(13) 0.0113(10) 0.0121(8) 0.0081(8)
C3 0.0671(19) 0.0622(17) 0.0683(18) 0.0449(16) 0.0180(15) 0.0189(15)
C2 0.0470(17) 0.139(4) 0.131(4) 0.107(4) 0.017(2) 0.012(2)

loop_
_geom_bond_atom_site_label_1
_geom_bond_atom_site_label_2
_geom_bond_distance
_geom_bond_site_symmetry_2
_geom_bond_publ_flag
Cd1 N1 2.284(2) . y
Cd1 N1 2.284(2) 2 ?
Cd1 O1 2.3133(18) 2 y
Cd1 O1 2.3133(18) . ?
Cd1 S1 2.7089(8) 2 y
Cd1 S1 2.7089(8) . ?
S1 C1 1.637(2) 2_655 y
S2 O1 1.517(2) . y
S2 C2 1.768(5) . y
S2 C3 1.776(3) . y
C1 N1 1.148(3) . y
C1 S1 1.637(2) 2_655 y
